data_7226474
loop_
_publ_author_name
'Blackholly, Laura R.'
'Shepherd, Helena J.'
'Hiscock, Jennifer R.'

_publ_section_title
;
 &#x2018;Frustrated&#x2019; hydrogen bond mediated amphiphile
 self-assembly -- a solid state study
;
_journal_issue 37
_journal_name_full CrystEngComm
_journal_page_first 7021
_journal_paper_doi 10.1039/C6CE01493C
_journal_volume 18
_journal_year 2016
_chemical_formula_moiety 'C10 H7 F6 N2 O3 S2, C16 H36 N, H2 O'
_chemical_formula_sum 'C26 H43 F6 N3 O4 S2'
_chemical_formula_weight 639.75
_chemical_name_systematic
;
 ?
;
_space_group_crystal_system triclinic
_space_group_IT_number 2
_space_group_name_Hall '-P 1'
_space_group_name_H-M_alt 'P -1'
_symmetry_space_group_name_Hall '-P 1'
_symmetry_space_group_name_H-M 'P -1'
_atom_sites_solution_hydrogens mixed
_atom_sites_solution_primary direct
_audit_creation_date 2016-08-17
_audit_creation_method
;
Olex2 1.2
(compiled 2016.02.19 svn.r3266 for OlexSys, GUI svn.r5155)
;
_audit_update_record
;
2016-08-17 deposited with the CCDC.
2016-08-25 downloaded from the CCDC.
;
_cell_angle_alpha 74.424(4)
_cell_angle_beta 87.100(4)
_cell_angle_gamma 84.476(3)
_cell_formula_units_Z 4
_cell_length_a 12.1225(5)
_cell_length_b 13.1483(4)
_cell_length_c 21.4144(11)
_cell_measurement_reflns_used 7166
_cell_measurement_temperature 100(2)
_cell_measurement_theta_max 72.4770
_cell_measurement_theta_min 3.4970
_cell_volume 3271.5(2)
_computing_cell_refinement 'CrysAlisPro 1.171.38.41 (Rigaku OD, 2015)'
_computing_data_collection 'CrysAlisPro 1.171.38.41 (Rigaku OD, 2015)'
_computing_data_reduction 'CrysAlisPro 1.171.38.41 (Rigaku OD, 2015)'
_computing_molecular_graphics 'Olex2 (Dolomanov et al., 2009)'
_computing_publication_material 'Olex2 (Dolomanov et al., 2009)'
_computing_structure_refinement 'ShelXL (Sheldrick, 2015)'
_computing_structure_solution 'SIR2004 (Burla et al., 2007)'
_diffrn_ambient_temperature 100(2)
_diffrn_detector_area_resol_mean 5.2887
_diffrn_detector_type AtlasS2
_diffrn_measured_fraction_theta_full 0.975
_diffrn_measured_fraction_theta_max 1.000
_diffrn_measurement_details
;
List of Runs (angles in degrees, time in seconds):

  1  \w   -114.00 -16.00   1.00    7.50    --  -40.37 -38.00  30.00   98
  2  \w    -72.00  19.00   1.00    7.50    --  -40.37  77.00-180.00   91
  3  \w   -114.00 -23.00   1.00    7.50    --  -40.37 -38.00 -60.00   91
  4  \w      2.00  80.00   1.00    7.50    --   40.37 -99.00 -90.00   78
  5  \w     23.00  77.00   1.00    7.50    --   40.37-125.00 120.00   54
  6  \w     84.00 120.00   1.00   30.00    --  105.19  45.00  90.00   36
  7  \w     90.00 174.00   1.00   30.00    --  105.19  45.00 -90.00   84
  8  \w     71.00 105.00   1.00   30.00    --  105.19 -94.00 -60.00   34
  9  \w     35.00 112.00   1.00   30.00    --  105.19 -61.00 -30.00   77
 10  \w     37.00 130.00   1.00   30.00    --  105.19 -61.00-150.00   93
 11  \w     33.00 130.00   1.00   30.00    --  105.19 -30.00  90.00   97
 12  \w     81.00 116.00   1.00   30.00    --  105.19-111.00-150.00   35
 13  \w    145.00 170.00   1.00   30.00    --  105.19  45.00  90.00   25
 14  \w     79.00 116.00   1.00   30.00    --  105.19-111.00  60.00   37
 15  \w     31.00 135.00   1.00   30.00    --  105.19 -77.00  90.00  104
 16  \w     36.00  63.00   1.00   30.00    --  105.19 -94.00 -60.00   27
 17  \w     26.00 141.00   1.00   30.00    --  105.19 -15.00 -90.00  115
;
_diffrn_measurement_device 'four-circle diffractometer'
_diffrn_measurement_device_type 'SuperNova, Dual, Cu at zero, AtlasS2'
_diffrn_measurement_method '\w scans'
_diffrn_radiation_type CuK\a
_diffrn_radiation_wavelength 1.54184
_diffrn_reflns_av_R_equivalents 0.0335
_diffrn_reflns_av_unetI/netI 0.0475
_diffrn_reflns_Laue_measured_fraction_full 0.975
_diffrn_reflns_Laue_measured_fraction_max 1.000
_diffrn_reflns_limit_h_max 14
_diffrn_reflns_limit_h_min -14
_diffrn_reflns_limit_k_max 15
_diffrn_reflns_limit_k_min -12
_diffrn_reflns_limit_l_max 25
_diffrn_reflns_limit_l_min -24
_diffrn_reflns_number 21742
_diffrn_reflns_point_group_measured_fraction_full 0.975
_diffrn_reflns_point_group_measured_fraction_max 1.000
_diffrn_reflns_theta_full 67.684
_diffrn_reflns_theta_max 66.600
_diffrn_reflns_theta_min 3.503
_exptl_absorpt_coefficient_mu 2.082
_exptl_absorpt_correction_T_max 0.989
_exptl_absorpt_correction_T_min 0.636
_exptl_absorpt_correction_type gaussian
_exptl_absorpt_process_details
;
CrysAlisPro 1.171.38.41 (Rigaku Oxford Diffraction, 2015)
Numerical absorption correction based on gaussian integration over
            a multifaceted crystal model
Empirical absorption correction using spherical harmonics,
 implemented in SCALE3 ABSPACK scaling algorithm.
;
_exptl_crystal_colour 'clear colourless'
_exptl_crystal_density_diffrn 1.299
_exptl_crystal_description plate
_exptl_crystal_F_000 1352
_exptl_crystal_size_max 0.28
_exptl_crystal_size_mid 0.106
_exptl_crystal_size_min 0.004
_refine_diff_density_max 1.772
_refine_diff_density_min -0.951
_refine_diff_density_rms 0.110
_refine_ls_extinction_method none
_refine_ls_goodness_of_fit_ref 1.055
_refine_ls_hydrogen_treatment constr
_refine_ls_matrix_type full
_refine_ls_number_parameters 896
_refine_ls_number_reflns 11568
_refine_ls_number_restraints 898
_refine_ls_restrained_S_all 1.246
_refine_ls_R_factor_all 0.1342
_refine_ls_R_factor_gt 0.1110
_refine_ls_shift/su_max 0.001
_refine_ls_shift/su_mean 0.000
_refine_ls_structure_factor_coef Fsqd
_refine_ls_weighting_details 'w=1/[\s^2^(Fo^2^)+(0.1841P)^2^+9.5549P] where P=(Fo^2^+2Fc^2^)/3'
_refine_ls_weighting_scheme calc
_refine_ls_wR_factor_gt 0.3006
_refine_ls_wR_factor_ref 0.3293
_reflns_Friedel_coverage 0.000
_reflns_number_gt 8722
_reflns_number_total 11568
_reflns_threshold_expression 'I > 2\s(I)'
_cod_data_source_file c6ce01493c2.cif
_cod_data_source_block compound_7
_cod_depositor_comments 'Adding full bibliography for 7226468--7226476.cif.'
_cod_database_code 7226474
_shelxl_version_number 2013-4
_shelx_space_group_comment
;
The symmetry employed for this shelxl refinement is uniquely defined
by the following loop, which should always be used as a source of
symmetry information in preference to the above space-group names.
They are only intended as comments.
;
_olex2_refinement_description
;
1. Fixed Uiso
 At 1.2 times of:
  All C(H) groups, All C(H,H) groups, All C(H,H,H,H) groups, All N(H) groups,
  All N(H,H) groups
 At 1.5 times of:
  All C(H,H,H) groups, All O(H,H) groups
2. Restrained distances
 C14B-C12B
 1.54 with sigma of 0.02
 F12B-C12B
 1.3 with sigma of 0.02
 C12B-F11B
 1.3 with sigma of 0.02
 C12B-F10B
 1.3 with sigma of 0.02
 F12B-F11B
 2 with sigma of 0.02
 F12B-F10B
 2 with sigma of 0.02
 F10B-F11B
 2 with sigma of 0.02
 F7B-F8B
 2 with sigma of 0.02
 F8B-F9B
 2 with sigma of 0.02
 F9B-F7B
 2 with sigma of 0.02
 F12A-F10A \\sim F10A-F11A \\sim F11A-F12A \\sim F8A-F9A \\sim F9A-F7A \\sim
F7A-F8A
 with sigma of 0.002
 C17A-C13A \\sim C17A-C16A
 with sigma of 0.02
 F12A-C12A \\sim F11A-C12A \\sim F10A-C12A \\sim F8A-C11A \\sim F7A-C11A \\sim
F9A-C11A \\sim F3-C2 ~
 F1-C2 \\sim F2-C2 \\sim F6-C3 \\sim F5-C3 \\sim F4-C3
 with sigma of 0.02
 C12A-C14A \\sim C16A-C11A \\sim C3-C5 \\sim C2-C4
 with sigma of 0.02
 C32-C31 \\sim C24-C23 \\sim C48_$1-C47_$1 \\sim C44_$1-C43_$1 \\sim
C51_$1-C52_$1
 with sigma of 0.02
 C31-C30 \\sim C46_$1-C47_$1 \\sim C39_$1-C38_$1 \\sim C51_$1-C50_$1 \\sim
C43_$1-C42_$1
 with sigma of 0.02
 C36-C35 \\sim C36A-C35A
 with sigma of 0.02
 C35-C34 \\sim C35A-C34
 with sigma of 0.02
3. Restrained planarity
 C13A, C14A, C12A, C15A
 with sigma of 0.1
 C17A, C16A, C15A, C11A
 with sigma of 0.1
 C13B, C14B, C12B, C15B
 with sigma of 0.1
 C17B, C16B, C15B, C11B
 with sigma of 0.1
4. Uiso/Uaniso restraints and constraints
Uanis(C14B) \\sim Ueq, Uanis(C12B) \\sim Ueq, Uanis(F12B) \\sim Ueq,
Uanis(F11B) \\sim Ueq, Uanis(F10B) \\sim Ueq: with sigma of 0.01 and sigma for
terminal atoms of 0.1
Uanis(C14A) \\sim Ueq, Uanis(C12A) \\sim Ueq, Uanis(F10A) \\sim Ueq,
Uanis(F12A) \\sim Ueq, Uanis(F11A) \\sim Ueq: with sigma of 0.01 and sigma for
terminal atoms of 0.1
5. Rigid body (RIGU) restrains
 All non-hydrogen atoms
 with sigma for 1-2 distances of 0.001 and sigma for 1-3 distances of 0.001
6. Others
 Sof(H26C)=Sof(H26D)=Sof(C27B)=Sof(H27C)=Sof(H27D)=Sof(C28B)=Sof(H28D)=
 Sof(H28E)=Sof(H28F)=1-FVAR(1)
 Sof(C27A)=Sof(H27A)=Sof(H27B)=Sof(H26A)=Sof(H26B)=Sof(C28A)=Sof(H28A)=
 Sof(H28B)=Sof(H28C)=FVAR(1)
 Sof(H34C)=Sof(H34D)=Sof(C35A)=Sof(H35C)=Sof(H35D)=Sof(C36A)=Sof(H36D)=
 Sof(H36E)=Sof(H36F)=1-FVAR(2)
 Sof(H34A)=Sof(H34B)=Sof(C35)=Sof(H35A)=Sof(H35B)=Sof(C36)=Sof(H36A)=Sof(H36B)=
 Sof(H36C)=FVAR(2)
 Sof(H3B)=Sof(C14B)=Sof(C13B)=Sof(H13B)=Sof(C18B)=Sof(C17B)=Sof(H17B)=
 Sof(C16B)=Sof(C15B)=Sof(H15B)=Sof(C11B)=Sof(F7B)=Sof(F9B)=Sof(F8B)=Sof(F10B)=
 Sof(F12B)=Sof(F11B)=Sof(C12B)=1-FVAR(3)
 Sof(H3A)=Sof(F7A)=Sof(F8A)=Sof(F9A)=Sof(C11A)=Sof(C18A)=Sof(C13A)=Sof(H13A)=
 Sof(C14A)=Sof(C15A)=Sof(H15A)=Sof(C16A)=Sof(C17A)=Sof(H17A)=Sof(F11A)=
 Sof(F12A)=Sof(F10A)=Sof(C12A)=FVAR(3)
7.a Free rotating group:
 O8(H8A,H8B), O7(H7A,H7B)
7.b Secondary CH2 refined with riding coordinates:
 C10(H10A,H10B), C45(H45A,H45B), C41(H41A,H41B), C49(H49A,H49B), C20(H20A,
 H20B), C42(H42A,H42B), C29(H29A,H29B), C50(H50A,H50B), C47(H47A,H47B),
 C37(H37A,H37B), C46(H46A,H46B), C30(H30A,H30B), C31(H31A,H31B), C21(H21A,H21B),
  C51(H51A,H51B), C43(H43A,H43B), C22(H22A,H22B), C38(H38A,H38B), C39(H39A,
 H39B), C23(H23A,H23B), C33(H33A,H33B), C34(H34A,H34B), C34(H34C,H34D),
 C35(H35A,H35B), C27A(H27A,H27B), C26(H26A,H26B), C26(H26C,H26D), C25(H25A,
 H25B), C27B(H27C,H27D), C35A(H35C,H35D)
7.c Aromatic/amide H refined with riding coordinates:
 N1(H1), N4(H4), N2(H2), N3(H3A), N3(H3B), C6(H6), C7(H7), C1(H1A), C13A(H13A),
  C15A(H15A), C17A(H17A), C13B(H13B), C17B(H17B), C15B(H15B)
7.d Fitted hexagon refined as free rotating group:
 C18A(C13A,C14A,C15A,C16A,C17A), C14B(C13B,C18B,C17B,C16B,C15B)
7.e Idealised Me refined as rotating group:
 C52(H52A,H52B,H52C), C48(H48A,H48B,H48C), C32(H32A,H32B,H32C), C44(H44A,H44B,
 H44C), C24(H24A,H24B,H24C), C40(H40A,H40B,H40C), C36(H36A,H36B,H36C),
 C28A(H28A,H28B,H28C), C28B(H28D,H28E,H28F), C36A(H36D,H36E,H36F)
;
_olex2_submission_special_instructions 'No special instructions were received'
_oxdiff_exptl_absorpt_empirical_details
;
Empirical correction (ABSPACK) includes:
- Absorption correction using spherical harmonics
- Frame scaling
;

loop_
_space_group_symop_operation_xyz
'x, y, z'
'-x, -y, -z'

loop_
_atom_site_label
_atom_site_type_symbol
_atom_site_fract_x
_atom_site_fract_y
_atom_site_fract_z
_atom_site_U_iso_or_equiv
_atom_site_adp_type
_atom_site_occupancy
_atom_site_site_symmetry_order
_atom_site_calc_flag
_atom_site_refinement_flags_posn
_atom_site_refinement_flags_adp
_atom_site_refinement_flags_occupancy
_atom_site_disorder_assembly
_atom_site_disorder_group
S001 S 0.28982(10) 1.38723(9) 0.36530(6) 0.0370(3) Uani 1 1 d . U . . .
S1 S 0.07237(11) 1.82386(10) 0.26184(7) 0.0425(3) Uani 1 1 d . U . . .
S2 S 0.38574(12) 1.77182(12) 0.33471(7) 0.0478(4) Uani 1 1 d . U . . .
S3 S 0.40352(17) 1.45834(13) 0.17607(8) 0.0648(5) Uani 1 1 d . U . . .
O5 O 0.2724(3) 1.4627(3) 0.40448(17) 0.0394(7) Uani 1 1 d . U . . .
O4 O 0.2071(3) 1.4065(3) 0.31544(18) 0.0383(7) Uani 1 1 d . U . . .
O3 O 0.4470(3) 1.6683(4) 0.3542(2) 0.0531(8) Uani 1 1 d . U . . .
O1 O 0.3752(4) 1.8096(3) 0.26503(19) 0.0508(9) Uani 1 1 d . U . . .
O6 O 0.3010(3) 1.2783(3) 0.4041(2) 0.0494(9) Uani 1 1 d . U . . .
N1 N 0.1089(4) 1.6160(3) 0.2723(2) 0.0375(8) Uani 1 1 d . U . . .
H1 H 0.1443 1.5546 0.2911 0.045 Uiso 1 1 calc R . . . .
N6 N -0.2255(3) 0.7340(3) 0.3903(2) 0.0354(7) Uani 1 1 d . U . . .
N4 N 0.4204(4) 1.5179(4) 0.2840(2) 0.0449(9) Uani 1 1 d . U . . .
H4 H 0.4289 1.5682 0.3030 0.054 Uiso 1 1 calc R . . . .
N2 N 0.2006(3) 1.6746(3) 0.3430(2) 0.0347(8) Uani 1 1 d . U . . .
H2 H 0.2180 1.6070 0.3614 0.042 Uiso 1 1 calc R . . . .
O2 O 0.4264(4) 1.8482(4) 0.3639(2) 0.0686(12) Uani 1 1 d . U . . .
N3 N 0.3964(4) 1.6536(4) 0.1937(2) 0.0483(10) Uani 1 1 d . U . . .
H3A H 0.3985 1.6925 0.2212 0.058 Uiso 0.607(9) 1 calc R . P A 1
H3B H 0.3834 1.6882 0.2236 0.058 Uiso 0.393(9) 1 calc R . P A 2
O8 O 0.4833(4) 1.1302(4) 0.4257(3) 0.0703(13) Uani 1 1 d . U . . .
H8A H 0.4488 1.0753 0.4300 0.105 Uiso 1 1 d G . . . .
H8B H 0.4378 1.1852 0.4158 0.105 Uiso 1 1 d G . . . .
F7A F 0.1764(8) 1.9888(9) 0.0659(5) 0.096(3) Uani 0.607(9) 1 d D U P A 1
O7 O 0.6043(5) 1.0643(5) 0.5359(3) 0.0751(14) Uani 1 1 d . U . . .
H7A H 0.5410 1.0858 0.5197 0.113 Uiso 1 1 d G . . . .
H7B H 0.6545 1.0843 0.5072 0.113 Uiso 1 1 d G . . . .
N5 N 0.1720(5) 1.1748(4) 0.2277(2) 0.0561(9) Uani 1 1 d . U . . .
C9 C 0.1307(4) 1.7006(4) 0.2929(2) 0.0328(8) Uani 1 1 d . U . . .
C10 C 0.2483(5) 1.7517(4) 0.3679(3) 0.0432(10) Uani 1 1 d . U . . .
H10A H 0.2508 1.7267 0.4158 0.052 Uiso 1 1 calc R . . . .
H10B H 0.2014 1.8197 0.3565 0.052 Uiso 1 1 calc R . . . .
C45 C -0.1086(4) 0.7015(4) 0.4163(2) 0.0357(9) Uani 1 1 d . U . . .
H45A H -0.0824 0.6327 0.4077 0.043 Uiso 1 1 calc R . . . .
H45B H -0.0587 0.7546 0.3918 0.043 Uiso 1 1 calc R . . . .
C41 C -0.2706(4) 0.8390(4) 0.4027(3) 0.0382(9) Uani 1 1 d . U . . .
H41A H -0.3471 0.8556 0.3866 0.046 Uiso 1 1 calc R . . . .
H41B H -0.2750 0.8297 0.4501 0.046 Uiso 1 1 calc R . . . .
C8 C 0.0344(4) 1.6174(4) 0.2231(3) 0.0410(10) Uani 1 1 d . U . . .
C49 C -0.3069(4) 0.6540(4) 0.4236(3) 0.0373(9) Uani 1 1 d . U . . .
H49A H -0.3128 0.6529 0.4700 0.045 Uiso 1 1 calc R . . . .
H49B H -0.3807 0.6797 0.4049 0.045 Uiso 1 1 calc R . . . .
C20 C 0.4217(5) 1.4118(5) 0.3234(3) 0.0477(11) Uani 1 1 d . U . . .
H20A H 0.4809 1.3987 0.3555 0.057 Uiso 1 1 calc R . . . .
H20B H 0.4384 1.3622 0.2959 0.057 Uiso 1 1 calc R . . . .
C42 C -0.2055(5) 0.9336(4) 0.3723(3) 0.0470(12) Uani 1 1 d D U . . .
H42A H -0.2042 0.9479 0.3245 0.056 Uiso 1 1 calc R . . . .
H42B H -0.1281 0.9189 0.3871 0.056 Uiso 1 1 calc R . . . .
C29 C 0.1367(5) 1.1628(4) 0.2983(3) 0.0463(11) Uani 1 1 d . U . . .
H29A H 0.1817 1.2069 0.3161 0.056 Uiso 1 1 calc R . . . .
H29B H 0.0584 1.1916 0.2998 0.056 Uiso 1 1 calc R . . . .
C50 C -0.2805(4) 0.5416(4) 0.4192(3) 0.0437(11) Uani 1 1 d D U . . .
H50A H -0.2077 0.5135 0.4385 0.052 Uiso 1 1 calc R . . . .
H50B H -0.2761 0.5403 0.3731 0.052 Uiso 1 1 calc R . . . .
C47 C 0.0178(4) 0.6552(4) 0.5102(3) 0.0409(11) Uani 1 1 d D U . . .
H47A H 0.0404 0.5857 0.5017 0.049 Uiso 1 1 calc R . . . .
H47B H 0.0688 0.7066 0.4849 0.049 Uiso 1 1 calc R . . . .
F4 F -0.1010(6) 1.7637(5) 0.0116(3) 0.1235(18) Uani 1 1 d D U . . .
C6 C -0.0409(5) 1.5419(5) 0.2362(3) 0.0510(13) Uani 1 1 d . U . . .
H6 H -0.0422 1.4915 0.2773 0.061 Uiso 1 1 calc R . . . .
C19 C 0.4068(5) 1.5458(4) 0.2192(3) 0.0451(10) Uani 1 1 d . U . . .
C37 C -0.2135(4) 0.7441(5) 0.3178(3) 0.0417(10) Uani 1 1 d . U . . .
H37A H -0.1548 0.7920 0.2998 0.050 Uiso 1 1 calc R . . . .
H37B H -0.1875 0.6735 0.3118 0.050 Uiso 1 1 calc R . . . .
C46 C -0.0986(4) 0.6910(5) 0.4875(3) 0.0468(12) Uani 1 1 d D U . . .
H46A H -0.1495 0.6393 0.5123 0.056 Uiso 1 1 calc R . . . .
H46B H -0.1215 0.7602 0.4963 0.056 Uiso 1 1 calc R . . . .
C52 C -0.3493(5) 0.3589(5) 0.4516(3) 0.0518(13) Uani 1 1 d D U . . .
H52A H -0.3482 0.3565 0.4062 0.078 Uiso 1 1 calc GR . . . .
H52B H -0.4088 0.3181 0.4756 0.078 Uiso 1 1 calc GR . . . .
H52C H -0.2779 0.3283 0.4709 0.078 Uiso 1 1 calc GR . . . .
F8A F 0.2944(9) 2.0544(7) -0.0122(3) 0.094(2) Uani 0.607(9) 1 d D U P A 1
C30 C 0.1472(5) 1.0513(4) 0.3423(3) 0.0457(12) Uani 1 1 d D U . . .
H30A H 0.2231 1.0182 0.3382 0.055 Uiso 1 1 calc R . . . .
H30B H 0.0944 1.0082 0.3293 0.055 Uiso 1 1 calc R . . . .
C7 C 0.0408(5) 1.6892(5) 0.1624(3) 0.0508(12) Uani 1 1 d . U . . .
H7 H 0.0955 1.7387 0.1529 0.061 Uiso 1 1 calc R . . . .
F5 F -0.0373(7) 1.8661(5) 0.0551(3) 0.1244(17) Uani 1 1 d D U . . .
C31 C 0.1229(6) 1.0540(5) 0.4119(3) 0.0508(13) Uani 1 1 d D U . . .
H31A H 0.0517 1.0968 0.4143 0.061 Uiso 1 1 calc R . . . .
H31B H 0.1819 1.0889 0.4264 0.061 Uiso 1 1 calc R . . . .
C21 C 0.1564(6) 1.2933(5) 0.1947(3) 0.0550(13) Uani 1 1 d . U . . .
H21A H 0.0782 1.3181 0.2018 0.066 Uiso 1 1 calc R . . . .
H21B H 0.2030 1.3299 0.2169 0.066 Uiso 1 1 calc R . . . .
C51 C -0.3694(4) 0.4722(4) 0.4548(3) 0.0450(11) Uani 1 1 d D U . . .
H51A H -0.3729 0.4737 0.5009 0.054 Uiso 1 1 calc R . . . .
H51B H -0.4422 0.5020 0.4359 0.054 Uiso 1 1 calc R . . . .
C48 C 0.0285(5) 0.6457(6) 0.5810(3) 0.0575(15) Uani 1 1 d D U . . .
H48A H 0.0000 0.7125 0.5904 0.086 Uiso 1 1 calc GR . . . .
H48B H 0.1067 0.6301 0.5925 0.086 Uiso 1 1 calc GR . . . .
H48C H -0.0141 0.5883 0.6065 0.086 Uiso 1 1 calc GR . . . .
F1 F -0.2764(6) 1.4818(6) 0.2475(4) 0.1323(18) Uani 1 1 d D U . . .
F3 F -0.1572(6) 1.3645(6) 0.2390(4) 0.1394(19) Uani 1 1 d D U . . .
F9A F 0.3332(7) 2.0392(6) 0.0889(4) 0.094(2) Uani 0.607(9) 1 d D U P A 1
C32 C 0.1160(6) 0.9437(5) 0.4573(3) 0.0552(14) Uani 1 1 d D U . . .
H32A H 0.0624 0.9065 0.4410 0.083 Uiso 1 1 calc GR . . . .
H32B H 0.0921 0.9495 0.5007 0.083 Uiso 1 1 calc GR . . . .
H32C H 0.1891 0.9041 0.4595 0.083 Uiso 1 1 calc GR . . . .
F6 F 0.0781(7) 1.7706(6) 0.0253(3) 0.1362(18) Uani 1 1 d D U . . .
C4 C -0.1151(8) 1.5395(8) 0.1892(4) 0.0843(19) Uani 1 1 d D U . . .
C43 C -0.2606(6) 1.0295(5) 0.3924(4) 0.0585(15) Uani 1 1 d D U . . .
H43A H -0.3403 1.0381 0.3824 0.070 Uiso 1 1 calc R . . . .
H43B H -0.2546 1.0173 0.4398 0.070 Uiso 1 1 calc R . . . .
C5 C -0.0340(7) 1.6874(7) 0.1160(4) 0.0778(18) Uani 1 1 d D U . . .
C11A C 0.2842(12) 1.9937(11) 0.0481(6) 0.084(2) Uani 0.607(9) 1 d D U P A 1
C1 C -0.1125(7) 1.6142(7) 0.1293(4) 0.0738(19) Uani 1 1 d . U . . .
H1A H -0.1646 1.6149 0.0975 0.089 Uiso 1 1 calc R . . . .
F2 F -0.2541(7) 1.4539(7) 0.1574(3) 0.147(2) Uani 1 1 d D U . . .
C22 C 0.1832(9) 1.3282(6) 0.1228(3) 0.076(2) Uani 1 1 d . U . . .
H22A H 0.1476 1.2839 0.1003 0.091 Uiso 1 1 calc R . . . .
H22B H 0.2643 1.3192 0.1153 0.091 Uiso 1 1 calc R . . . .
C38 C -0.3150(6) 0.7844(8) 0.2786(3) 0.077(2) Uani 1 1 d D U . . .
H38A H -0.3445 0.8535 0.2855 0.093 Uiso 1 1 calc R . . . .
H38B H -0.3726 0.7341 0.2932 0.093 Uiso 1 1 calc R . . . .
C39 C -0.2888(7) 0.7974(8) 0.2074(3) 0.079(2) Uani 1 1 d D U . . .
H39A H -0.2251 0.8410 0.1948 0.095 Uiso 1 1 calc R . . . .
H39B H -0.2655 0.7267 0.2008 0.095 Uiso 1 1 calc R . . . .
C2 C -0.1979(8) 1.4595(9) 0.2050(5) 0.1166(17) Uani 1 1 d D U . . .
C23 C 0.1415(10) 1.4439(6) 0.0959(4) 0.088(3) Uani 1 1 d D U . . .
H23A H 0.0595 1.4506 0.0991 0.106 Uiso 1 1 calc R . . . .
H23B H 0.1690 1.4861 0.1229 0.106 Uiso 1 1 calc R . . . .
C33 C 0.1049(8) 1.1123(6) 0.1958(4) 0.0730(14) Uani 1 1 d . U . . .
H33A H 0.1375 1.1156 0.1520 0.088 Uiso 1 1 calc R . . . .
H33B H 0.1123 1.0371 0.2212 0.088 Uiso 1 1 calc R . . . .
C18A C 0.3822(14) 1.7101(9) 0.1261(4) 0.043(3) Uani 0.607(9) 1 d . U P A 1
C13A C 0.4221(12) 1.6756(6) 0.0726(4) 0.081(5) Uani 0.607(9) 1 d DG U P A 1
H13A H 0.4529 1.6046 0.0782 0.097 Uiso 0.607(9) 1 calc R . P A 1
C14A C 0.4169(12) 1.7450(9) 0.0109(4) 0.089(3) Uani 0.607(9) 1 d DG U P A 1
C15A C 0.3718(15) 1.8489(9) 0.0027(6) 0.074(5) Uani 0.607(9) 1 d G U P A 1
H15A H 0.3682 1.8964 -0.0394 0.089 Uiso 0.607(9) 1 calc R . P A 1
C16A C 0.3319(16) 1.8833(8) 0.0562(8) 0.068(2) Uani 0.607(9) 1 d DG U P A 1
C17A C 0.3371(15) 1.8139(10) 0.1179(6) 0.041(4) Uani 0.607(9) 1 d DG U P A 1
H17A H 0.3099 1.8375 0.1545 0.049 Uiso 0.607(9) 1 calc R . P A 1
C44 C -0.2078(8) 1.1304(6) 0.3578(5) 0.086(3) Uani 1 1 d D U . . .
H44A H -0.2154 1.1437 0.3109 0.129 Uiso 1 1 calc GR . . . .
H44B H -0.1291 1.1224 0.3680 0.129 Uiso 1 1 calc GR . . . .
H44C H -0.2449 1.1900 0.3722 0.129 Uiso 1 1 calc GR . . . .
C3 C -0.0254(9) 1.7641(8) 0.0512(4) 0.1110(16) Uani 1 1 d D U . . .
C34 C -0.0158(9) 1.1486(8) 0.1892(5) 0.092(2) Uani 1 1 d D U . . .
H34A H -0.0269 1.2246 0.1656 0.111 Uiso 0.709(14) 1 calc R . P B 1
H34B H -0.0538 1.1375 0.2323 0.111 Uiso 0.709(14) 1 calc R . P B 1
H34C H -0.0207 1.2116 0.1514 0.111 Uiso 0.291(14) 1 calc R . P B 2
H34D H -0.0372 1.1749 0.2278 0.111 Uiso 0.291(14) 1 calc R . P B 2
C24 C 0.1778(13) 1.4896(8) 0.0258(4) 0.125(5) Uani 1 1 d D U . . .
H24A H 0.1395 1.4574 -0.0023 0.187 Uiso 1 1 calc GR . . . .
H24B H 0.2580 1.4744 0.0211 0.187 Uiso 1 1 calc GR . . . .
H24C H 0.1592 1.5664 0.0135 0.187 Uiso 1 1 calc GR . . . .
C35 C -0.0589(12) 1.0776(10) 0.1499(5) 0.083(3) Uani 0.709(14) 1 d D U P B 1
H35A H -0.0199 1.0888 0.1071 0.099 Uiso 0.709(14) 1 calc R . P B 1
H35B H -0.0464 1.0018 0.1736 0.099 Uiso 0.709(14) 1 calc R . P B 1
C40 C -0.3800(9) 0.8463(14) 0.1638(5) 0.142(5) Uani 1 1 d . U . . .
H40A H -0.3936 0.7998 0.1366 0.212 Uiso 1 1 calc GR . . . .
H40B H -0.3601 0.9148 0.1361 0.212 Uiso 1 1 calc GR . . . .
H40C H -0.4472 0.8571 0.1895 0.212 Uiso 1 1 calc GR . . . .
C36 C -0.1799(14) 1.1093(14) 0.1415(8) 0.111(4) Uani 0.709(14) 1 d D U P B 1
H36A H -0.1909 1.1843 0.1178 0.166 Uiso 0.709(14) 1 calc GR . P B 1
H36B H -0.2172 1.0984 0.1842 0.166 Uiso 0.709(14) 1 calc GR . P B 1
H36C H -0.2112 1.0661 0.1171 0.166 Uiso 0.709(14) 1 calc GR . P B 1
F11A F 0.5432(9) 1.7762(7) -0.0790(4) 0.109(3) Uani 0.607(9) 1 d D U P A 1
F12A F 0.5308(9) 1.6100(6) -0.0258(4) 0.111(3) Uani 0.607(9) 1 d D U P A 1
F10A F 0.3890(8) 1.7022(9) -0.0799(5) 0.129(3) Uani 0.607(9) 1 d D U P A 1
C12A C 0.4730(11) 1.7070(10) -0.0432(7) 0.107(2) Uani 0.607(9) 1 d D U P A 1
C27A C 0.5062(17) 1.1531(13) 0.2501(7) 0.066(3) Uani 0.503(15) 1 d . U P C 1
H27A H 0.5317 1.2015 0.2091 0.079 Uiso 0.503(15) 1 calc R . P C 1
H27B H 0.5407 1.1705 0.2864 0.079 Uiso 0.503(15) 1 calc R . P C 1
C26 C 0.3743(7) 1.1706(6) 0.2571(4) 0.0710(15) Uani 1 1 d . U . . .
H26A H 0.3562 1.1427 0.3038 0.085 Uiso 0.503(15) 1 calc R . P C 1
H26B H 0.3563 1.2483 0.2469 0.085 Uiso 0.503(15) 1 calc R . P C 1
H26C H 0.3590 1.1528 0.3045 0.085 Uiso 0.497(15) 1 calc R . P C 2
H26D H 0.3794 1.2479 0.2400 0.085 Uiso 0.497(15) 1 calc R . P C 2
C28A C 0.5408(15) 1.0452(12) 0.2502(9) 0.076(4) Uani 0.503(15) 1 d . U P C 1
H28A H 0.5040 1.0269 0.2155 0.114 Uiso 0.503(15) 1 calc GR . P C 1
H28B H 0.5206 0.9977 0.2921 0.114 Uiso 0.503(15) 1 calc GR . P C 1
H28C H 0.6213 1.0374 0.2432 0.114 Uiso 0.503(15) 1 calc GR . P C 1
C25 C 0.2933(7) 1.1306(5) 0.2224(3) 0.0661(13) Uani 1 1 d . U . . .
H25A H 0.2972 1.0525 0.2390 0.079 Uiso 1 1 calc R . . . .
H25B H 0.3159 1.1471 0.1759 0.079 Uiso 1 1 calc R . . . .
C27B C 0.4799(12) 1.1036(15) 0.2383(8) 0.074(3) Uani 0.497(15) 1 d . U P C 2
H27C H 0.4809 1.0282 0.2630 0.088 Uiso 0.497(15) 1 calc R . P C 2
H27D H 0.4833 1.1086 0.1913 0.088 Uiso 0.497(15) 1 calc R . P C 2
C28B C 0.5758(19) 1.1574(16) 0.2577(10) 0.088(5) Uani 0.497(15) 1 d . U P C 2
H28D H 0.5775 1.2295 0.2294 0.133 Uiso 0.497(15) 1 calc GR . P C 2
H28E H 0.6463 1.1165 0.2532 0.133 Uiso 0.497(15) 1 calc GR . P C 2
H28F H 0.5644 1.1602 0.3029 0.133 Uiso 0.497(15) 1 calc GR . P C 2
C35A C -0.113(3) 1.079(3) 0.1814(15) 0.091(5) Uani 0.291(14) 1 d D U P B 2
H35C H -0.1121 1.0143 0.2182 0.109 Uiso 0.291(14) 1 calc R . P B 2
H35D H -0.1856 1.1201 0.1829 0.109 Uiso 0.291(14) 1 calc R . P B 2
C36A C -0.101(3) 1.048(3) 0.1198(14) 0.082(7) Uani 0.291(14) 1 d D U P B 2
H36D H -0.0777 0.9721 0.1287 0.123 Uiso 0.291(14) 1 calc GR . P B 2
H36E H -0.0458 1.0887 0.0915 0.123 Uiso 0.291(14) 1 calc GR . P B 2
H36F H -0.1727 1.0623 0.0982 0.123 Uiso 0.291(14) 1 calc GR . P B 2
C14B C 0.4500(18) 1.7450(14) 0.0200(6) 0.099(3) Uani 0.393(9) 1 d D U P A 2
C13B C 0.4560(16) 1.6827(10) 0.0837(7) 0.060(4) Uani 0.393(9) 1 d G U P A 2
H13B H 0.4973 1.6155 0.0933 0.072 Uiso 0.393(9) 1 calc R . P A 2
C18B C 0.401(2) 1.7189(15) 0.1333(6) 0.040(3) Uani 0.393(9) 1 d G U P A 2
C17B C 0.341(2) 1.8173(17) 0.1193(10) 0.041(6) Uani 0.393(9) 1 d G U P A 2
H17B H 0.3038 1.8420 0.1533 0.050 Uiso 0.393(9) 1 calc R . P A 2
C16B C 0.335(2) 1.8795(13) 0.0557(12) 0.058(3) Uani 0.393(9) 1 d G U P A 2
C15B C 0.390(2) 1.8434(15) 0.0061(8) 0.083(9) Uani 0.393(9) 1 d G U P A 2
H15B H 0.3855 1.8860 -0.0374 0.099 Uiso 0.393(9) 1 calc R . P A 2
C11B C 0.276(2) 1.983(2) 0.0424(12) 0.073(2) Uani 0.393(9) 1 d . U P A 2
F7B F 0.1844(12) 2.0052(15) 0.0783(7) 0.082(3) Uani 0.393(9) 1 d D U P A 2
F9B F 0.3314(10) 2.0576(10) 0.0540(7) 0.083(3) Uani 0.393(9) 1 d D U P A 2
F8B F 0.2428(12) 2.0223(11) -0.0163(5) 0.078(3) Uani 0.393(9) 1 d D U P A 2
F10B F 0.4831(17) 1.7605(13) -0.0945(7) 0.123(4) Uani 0.393(9) 1 d D U P A 2
F12B F 0.4471(16) 1.6139(12) -0.0413(7) 0.121(4) Uani 0.393(9) 1 d D U P A 2
F11B F 0.5919(14) 1.6861(15) -0.0249(7) 0.132(4) Uani 0.393(9) 1 d D U P A 2
C12B C 0.4897(19) 1.7014(16) -0.0361(9) 0.118(3) Uani 0.393(9) 1 d D U P A 2

loop_
_atom_site_aniso_label
_atom_site_aniso_U_11
_atom_site_aniso_U_22
_atom_site_aniso_U_33
_atom_site_aniso_U_23
_atom_site_aniso_U_13
_atom_site_aniso_U_12
S001 0.0370(6) 0.0305(6) 0.0377(6) 0.0005(5) 0.0015(5) -0.0026(4)
S1 0.0374(7) 0.0299(6) 0.0554(8) -0.0027(5) -0.0055(6) -0.0016(5)
S2 0.0498(7) 0.0607(8) 0.0366(7) -0.0104(6) -0.0020(5) -0.0297(6)
S3 0.0921(13) 0.0501(8) 0.0497(9) -0.0108(7) 0.0219(8) -0.0130(8)
O5 0.0430(17) 0.0335(14) 0.0366(15) -0.0003(12) 0.0020(13) -0.0061(12)
O4 0.0388(14) 0.0312(16) 0.0428(15) -0.0071(12) 0.0001(11) -0.0009(12)
O3 0.0443(17) 0.0693(16) 0.047(2) -0.0103(13) -0.0062(14) -0.0250(12)
O1 0.059(2) 0.059(2) 0.0363(13) -0.0099(12) 0.0016(12) -0.0276(17)
O6 0.053(2) 0.0337(13) 0.0517(18) 0.0035(12) 0.0059(15) 0.0010(12)
N1 0.0398(18) 0.0284(14) 0.0414(17) -0.0029(12) -0.0113(14) -0.0021(12)
N6 0.0254(14) 0.0402(15) 0.0378(15) -0.0060(11) -0.0010(11) -0.0023(11)
N4 0.042(2) 0.0418(17) 0.0452(14) -0.0039(12) 0.0113(13) -0.0044(14)
N2 0.0322(16) 0.0319(16) 0.0383(16) -0.0046(12) -0.0042(13) -0.0057(12)
O2 0.082(3) 0.082(2) 0.053(2) -0.0225(18) 0.0013(18) -0.048(2)
N3 0.051(2) 0.0456(14) 0.0443(15) -0.0066(11) 0.0119(14) -0.0050(13)
O8 0.071(3) 0.062(3) 0.073(3) -0.016(3) -0.004(3) 0.012(2)
F7A 0.130(5) 0.075(4) 0.074(4) -0.018(3) 0.017(3) 0.020(3)
O7 0.071(3) 0.085(4) 0.073(3) -0.030(3) -0.003(3) -0.001(3)
N5 0.091(2) 0.0379(17) 0.0407(16) -0.0159(13) 0.0124(14) -0.0059(14)
C9 0.0298(17) 0.0307(14) 0.0355(17) -0.0037(12) -0.0001(14) -0.0057(12)
C10 0.0511(16) 0.043(2) 0.0360(19) -0.0060(16) -0.0022(13) -0.0205(14)
C45 0.0255(15) 0.038(2) 0.0406(18) -0.0064(15) -0.0011(12) -0.0022(13)
C41 0.0282(18) 0.0425(15) 0.042(2) -0.0080(13) -0.0036(16) 0.0007(12)
C8 0.0400(19) 0.0395(19) 0.0426(16) -0.0080(14) -0.0113(14) -0.0018(15)
C49 0.0282(17) 0.0441(16) 0.037(2) -0.0055(13) -0.0023(15) -0.0055(13)
C20 0.0410(17) 0.0447(18) 0.050(2) 0.0000(15) 0.0053(14) -0.0044(13)
C42 0.037(2) 0.0423(17) 0.059(3) -0.0111(16) 0.006(2) -0.0030(15)
C29 0.064(3) 0.0382(19) 0.0410(16) -0.0167(13) 0.0060(15) -0.0118(17)
C50 0.038(2) 0.0430(17) 0.047(3) -0.0070(15) -0.0017(19) -0.0056(14)
C47 0.0313(19) 0.040(3) 0.050(2) -0.0077(18) -0.0078(15) -0.0011(17)
F4 0.175(4) 0.106(3) 0.077(3) 0.010(2) -0.055(3) -0.024(3)
C6 0.054(2) 0.052(2) 0.050(2) -0.0134(17) -0.0068(17) -0.016(2)
C19 0.040(3) 0.0448(15) 0.0454(15) -0.0058(11) 0.0137(14) -0.0027(13)
C37 0.038(2) 0.050(2) 0.0378(15) -0.0093(13) 0.0006(12) -0.0115(17)
C46 0.0300(19) 0.065(3) 0.0422(19) -0.0114(17) -0.0041(14) 0.0029(18)
C52 0.048(3) 0.048(2) 0.056(3) -0.0049(19) -0.014(2) -0.0080(18)
F8A 0.141(6) 0.065(3) 0.061(3) -0.002(2) 0.015(3) 0.018(3)
C30 0.059(3) 0.039(2) 0.0419(18) -0.0155(14) 0.0088(16) -0.0115(18)
C7 0.055(2) 0.048(2) 0.0448(17) -0.0033(15) -0.0112(15) -0.0036(19)
F5 0.172(4) 0.108(3) 0.079(3) 0.011(2) -0.040(3) -0.031(2)
C31 0.063(4) 0.049(2) 0.0421(19) -0.0158(16) 0.0106(18) -0.009(2)
C21 0.083(3) 0.0396(18) 0.045(2) -0.0135(14) 0.0006(19) -0.0085(17)
C51 0.039(2) 0.0477(19) 0.045(3) -0.0033(17) -0.0052(19) -0.0100(16)
C48 0.040(3) 0.080(4) 0.051(2) -0.015(2) -0.0101(18) 0.002(3)
F1 0.127(3) 0.156(4) 0.127(3) -0.035(3) 0.001(3) -0.081(3)
F3 0.136(4) 0.137(3) 0.150(4) -0.022(3) -0.009(3) -0.082(3)
F9A 0.149(5) 0.059(3) 0.065(3) -0.012(3) 0.008(3) 0.014(3)
C32 0.065(4) 0.051(2) 0.047(2) -0.0112(19) 0.013(2) -0.008(2)
F6 0.163(3) 0.138(4) 0.084(3) 0.022(3) -0.020(2) -0.030(3)
C4 0.087(3) 0.102(3) 0.067(2) -0.011(2) -0.028(2) -0.043(3)
C43 0.056(3) 0.046(2) 0.074(4) -0.019(2) 0.008(3) 0.0004(18)
C5 0.084(3) 0.087(3) 0.0568(19) -0.0004(18) -0.0317(19) -0.020(2)
C11A 0.130(5) 0.055(2) 0.055(3) -0.0082(18) 0.015(3) 0.018(2)
C1 0.075(3) 0.087(3) 0.062(2) -0.017(2) -0.018(2) -0.017(3)
F2 0.141(4) 0.195(5) 0.127(3) -0.046(3) -0.017(3) -0.096(3)
C22 0.124(6) 0.055(3) 0.045(2) -0.0084(17) 0.007(2) -0.008(3)
C38 0.044(2) 0.132(6) 0.044(2) -0.001(2) -0.0077(17) -0.010(3)
C39 0.078(4) 0.114(6) 0.044(2) -0.004(2) -0.006(2) -0.038(4)
C2 0.119(3) 0.135(3) 0.108(3) -0.029(2) -0.010(2) -0.080(3)
C23 0.145(7) 0.056(3) 0.055(3) -0.005(2) -0.005(3) -0.003(3)
C33 0.117(3) 0.057(3) 0.053(3) -0.022(2) 0.004(2) -0.022(2)
C18A 0.042(7) 0.042(2) 0.0436(18) -0.0092(14) 0.0114(18) -0.008(3)
C13A 0.127(13) 0.057(3) 0.051(2) -0.0136(19) 0.025(3) 0.011(5)
C14A 0.139(6) 0.064(3) 0.054(2) -0.0107(18) 0.025(2) 0.011(3)
C15A 0.113(12) 0.059(3) 0.042(3) -0.010(2) 0.020(3) 0.003(5)
C16A 0.104(6) 0.053(2) 0.040(2) -0.0060(16) 0.014(2) 0.008(2)
C17A 0.040(10) 0.043(3) 0.039(2) -0.0109(16) 0.008(2) -0.009(4)
C44 0.086(5) 0.048(2) 0.121(6) -0.023(3) 0.033(5) -0.008(2)
C3 0.151(3) 0.108(3) 0.061(2) 0.0138(19) -0.0344(19) -0.033(2)
C34 0.115(3) 0.092(4) 0.084(5) -0.042(4) -0.005(2) -0.022(3)
C24 0.225(13) 0.070(4) 0.063(3) 0.001(3) 0.018(5) 0.002(5)
C35 0.124(4) 0.080(5) 0.050(5) -0.016(4) 0.006(4) -0.043(4)
C40 0.079(4) 0.263(14) 0.051(3) 0.017(4) -0.008(3) -0.025(6)
C36 0.125(4) 0.139(10) 0.087(9) -0.055(8) -0.003(4) -0.035(4)
F11A 0.157(6) 0.110(4) 0.059(3) -0.032(3) 0.031(3) -0.001(4)
F12A 0.154(6) 0.098(4) 0.081(4) -0.037(3) 0.029(4) 0.009(3)
F10A 0.165(5) 0.132(5) 0.093(4) -0.049(3) 0.019(3) 0.005(4)
C12A 0.152(5) 0.096(3) 0.069(3) -0.031(2) 0.032(3) 0.007(3)
C27A 0.091(3) 0.050(5) 0.046(7) -0.002(4) 0.016(3) -0.003(2)
C26 0.090(3) 0.047(3) 0.066(3) -0.003(3) 0.015(2) -0.001(2)
C28A 0.085(6) 0.053(5) 0.085(11) -0.012(5) 0.013(6) -0.002(3)
C25 0.094(2) 0.045(3) 0.050(3) -0.003(2) 0.0193(17) -0.0001(16)
C27B 0.094(3) 0.056(6) 0.056(7) 0.001(5) 0.016(3) 0.006(3)
C28B 0.092(4) 0.084(9) 0.085(11) -0.023(8) 0.018(4) 0.003(4)
C35A 0.115(5) 0.094(10) 0.080(10) -0.044(9) 0.000(5) -0.024(5)
C36A 0.099(13) 0.080(15) 0.076(11) -0.036(11) -0.009(7) -0.008(12)
C14B 0.144(7) 0.081(4) 0.054(3) -0.004(2) 0.028(3) 0.027(4)
C13B 0.066(8) 0.058(4) 0.052(2) -0.010(2) 0.020(3) -0.004(5)
C18B 0.027(6) 0.047(3) 0.044(2) -0.0079(17) 0.007(3) -0.014(3)
C17B 0.034(14) 0.049(4) 0.041(3) -0.011(2) 0.004(3) -0.011(6)
C16B 0.068(6) 0.060(3) 0.041(3) -0.008(2) 0.006(3) 0.000(3)
C15B 0.117(18) 0.073(6) 0.046(3) -0.007(3) 0.020(4) 0.014(9)
C11B 0.095(5) 0.065(3) 0.052(3) -0.011(2) 0.002(3) 0.014(3)
F7B 0.098(5) 0.082(5) 0.061(4) -0.020(3) 0.003(3) 0.017(3)
F9B 0.108(5) 0.070(4) 0.066(5) -0.015(3) -0.001(3) 0.008(3)
F8B 0.102(6) 0.068(4) 0.056(3) -0.012(2) -0.002(3) 0.017(4)
F10B 0.172(8) 0.118(6) 0.067(3) -0.020(3) 0.036(4) 0.017(5)
F12B 0.170(8) 0.111(5) 0.070(5) -0.026(4) 0.039(4) 0.023(5)
F11B 0.167(6) 0.133(7) 0.084(5) -0.027(4) 0.034(3) 0.026(4)
C12B 0.167(7) 0.107(5) 0.067(3) -0.022(3) 0.035(3) 0.025(4)

loop_
_atom_type_symbol
_atom_type_description
_atom_type_scat_dispersion_real
_atom_type_scat_dispersion_imag
_atom_type_scat_source
C C 0.0181 0.0091 'International Tables Vol C Tables 4.2.6.8 and 6.1.1.4'
H H 0.0000 0.0000 'International Tables Vol C Tables 4.2.6.8 and 6.1.1.4'
F F 0.0727 0.0534 'International Tables Vol C Tables 4.2.6.8 and 6.1.1.4'
N N 0.0311 0.0180 'International Tables Vol C Tables 4.2.6.8 and 6.1.1.4'
O O 0.0492 0.0322 'International Tables Vol C Tables 4.2.6.8 and 6.1.1.4'
S S 0.3331 0.5567 'International Tables Vol C Tables 4.2.6.8 and 6.1.1.4'

loop_
_exptl_crystal_face_index_h
_exptl_crystal_face_index_k
_exptl_crystal_face_index_l
_exptl_crystal_face_perp_dist
-1 0 0 0.0499
1 0 0 0.0499
0 -5 -1 0.1356
0 5 1 0.1356
1 0 5 0.0018
-1 0 -5 0.0018

loop_
_geom_angle_atom_site_label_1
_geom_angle_atom_site_label_2
_geom_angle_atom_site_label_3
_geom_angle
O5 S001 O4 111.9(2)
O5 S001 C20 105.7(3)
O4 S001 C20 106.6(3)
O6 S001 O5 112.7(2)
O6 S001 O4 113.1(2)
O6 S001 C20 106.2(3)
O3 S2 C10 105.1(3)
O1 S2 O3 112.3(3)
O1 S2 O2 113.7(3)
O1 S2 C10 106.4(3)
O2 S2 O3 112.7(3)
O2 S2 C10 105.7(3)
C9 N1 H1 117.0
C9 N1 C8 126.0(4)
C8 N1 H1 117.0
C41 N6 C45 110.9(4)
C41 N6 C49 106.2(4)
C41 N6 C37 110.6(4)
C49 N6 C45 112.0(4)
C49 N6 C37 112.0(4)
C37 N6 C45 105.2(4)
C20 N4 H4 118.1
C19 N4 H4 118.1
C19 N4 C20 123.8(5)
C9 N2 H2 118.2
C9 N2 C10 123.6(4)
C10 N2 H2 118.2
C19 N3 H3A 116.7
C19 N3 H3B 112.6
C19 N3 C18A 126.6(6)
C18A N3 H3A 116.7
C18B N3 H3B 112.6
C18B N3 C19 134.7(9)
H8A O8 H8B 109.5
H7A O7 H7B 109.4
C29 N5 C21 105.9(4)
C29 N5 C25 110.6(5)
C21 N5 C25 111.5(5)
C33 N5 C29 112.0(5)
C33 N5 C21 111.4(5)
C33 N5 C25 105.5(5)
N1 C9 S1 123.5(4)
N2 C9 S1 123.4(4)
N2 C9 N1 113.0(4)
S2 C10 H10A 109.6
S2 C10 H10B 109.6
N2 C10 S2 110.3(4)
N2 C10 H10A 109.6
N2 C10 H10B 109.6
H10A C10 H10B 108.1
N6 C45 H45A 108.5
N6 C45 H45B 108.5
H45A C45 H45B 107.5
C46 C45 N6 115.0(4)
C46 C45 H45A 108.5
C46 C45 H45B 108.5
N6 C41 H41A 108.2
N6 C41 H41B 108.2
H41A C41 H41B 107.3
C42 C41 N6 116.6(4)
C42 C41 H41A 108.1
C42 C41 H41B 108.1
C6 C8 N1 118.0(5)
C6 C8 C7 120.9(5)
C7 C8 N1 121.0(5)
N6 C49 H49A 108.0
N6 C49 H49B 108.0
H49A C49 H49B 107.3
C50 C49 N6 117.1(4)
C50 C49 H49A 108.0
C50 C49 H49B 108.0
S001 C20 H20A 109.4
S001 C20 H20B 109.4
N4 C20 S001 111.0(4)
N4 C20 H20A 109.4
N4 C20 H20B 109.4
H20A C20 H20B 108.0
C41 C42 H42A 109.9
C41 C42 H42B 109.9
C41 C42 C43 108.7(5)
H42A C42 H42B 108.3
C43 C42 H42A 109.9
C43 C42 H42B 109.9
N5 C29 H29A 108.2
N5 C29 H29B 108.2
H29A C29 H29B 107.4
C30 C29 N5 116.2(4)
C30 C29 H29A 108.2
C30 C29 H29B 108.2
C49 C50 H50A 109.6
C49 C50 H50B 109.6
C49 C50 C51 110.4(5)
H50A C50 H50B 108.1
C51 C50 H50A 109.6
C51 C50 H50B 109.6
H47A C47 H47B 107.9
C46 C47 H47A 109.1
C46 C47 H47B 109.1
C48 C47 H47A 109.1
C48 C47 H47B 109.1
C48 C47 C46 112.4(5)
C8 C6 H6 119.9
C8 C6 C4 120.1(6)
C4 C6 H6 119.9
N4 C19 S3 123.2(4)
N4 C19 N3 112.3(5)
N3 C19 S3 124.4(5)
N6 C37 H37A 108.1
N6 C37 H37B 108.1
H37A C37 H37B 107.3
C38 C37 N6 116.8(5)
C38 C37 H37A 108.1
C38 C37 H37B 108.1
C45 C46 C47 112.2(5)
C45 C46 H46A 109.2
C45 C46 H46B 109.2
C47 C46 H46A 109.2
C47 C46 H46B 109.2
H46A C46 H46B 107.9
H52A C52 H52B 109.5
H52A C52 H52C 109.5
H52B C52 H52C 109.5
C51 C52 H52A 109.5
C51 C52 H52B 109.5
C51 C52 H52C 109.5
C29 C30 H30A 109.7
C29 C30 H30B 109.7
C29 C30 C31 109.7(4)
H30A C30 H30B 108.2
C31 C30 H30A 109.7
C31 C30 H30B 109.7
C8 C7 H7 120.6
C5 C7 C8 118.8(6)
C5 C7 H7 120.6
C30 C31 H31A 109.2
C30 C31 H31B 109.2
C30 C31 C32 112.2(5)
H31A C31 H31B 107.9
C32 C31 H31A 109.2
C32 C31 H31B 109.2
N5 C21 H21A 108.0
N5 C21 H21B 108.0
H21A C21 H21B 107.2
C22 C21 N5 117.3(5)
C22 C21 H21A 108.0
C22 C21 H21B 108.0
C50 C51 H51A 108.9
C50 C51 H51B 108.9
C52 C51 C50 113.3(5)
C52 C51 H51A 108.9
C52 C51 H51B 108.9
H51A C51 H51B 107.7
C47 C48 H48A 109.5
C47 C48 H48B 109.5
C47 C48 H48C 109.5
H48A C48 H48B 109.5
H48A C48 H48C 109.5
H48B C48 H48C 109.5
C31 C32 H32A 109.5
C31 C32 H32B 109.5
C31 C32 H32C 109.5
H32A C32 H32B 109.5
H32A C32 H32C 109.5
H32B C32 H32C 109.5
C6 C4 C1 119.3(7)
C6 C4 C2 119.2(7)
C1 C4 C2 121.5(7)
C42 C43 H43A 109.3
C42 C43 H43B 109.3
H43A C43 H43B 107.9
C44 C43 C42 111.8(6)
C44 C43 H43A 109.3
C44 C43 H43B 109.3
C7 C5 C3 118.2(7)
C1 C5 C7 120.7(7)
C1 C5 C3 121.1(7)
F7A C11A F9A 107.8(9)
F7A C11A C16A 106.6(12)
F8A C11A F7A 110.0(10)
F8A C11A F9A 108.5(9)
F8A C11A C16A 113.4(11)
F9A C11A C16A 110.4(12)
C4 C1 H1A 120.0
C5 C1 C4 120.1(7)
C5 C1 H1A 120.0
C21 C22 H22A 109.7
C21 C22 H22B 109.7
C21 C22 C23 109.8(6)
H22A C22 H22B 108.2
C23 C22 H22A 109.7
C23 C22 H22B 109.7
C37 C38 H38A 109.5
C37 C38 H38B 109.5
C37 C38 C39 110.8(6)
H38A C38 H38B 108.1
C39 C38 H38A 109.5
C39 C38 H38B 109.5
C38 C39 H39A 108.4
C38 C39 H39B 108.4
H39A C39 H39B 107.5
C40 C39 C38 115.4(8)
C40 C39 H39A 108.4
C40 C39 H39B 108.4
F1 C2 C4 111.3(8)
F3 C2 F1 99.8(9)
F3 C2 C4 113.6(8)
F2 C2 F1 103.2(9)
F2 C2 F3 111.8(9)
F2 C2 C4 115.5(8)
C22 C23 H23A 108.9
C22 C23 H23B 108.9
H23A C23 H23B 107.7
C24 C23 C22 113.2(8)
C24 C23 H23A 108.9
C24 C23 H23B 108.9
N5 C33 H33A 108.4
N5 C33 H33B 108.4
H33A C33 H33B 107.5
C34 C33 N5 115.3(6)
C34 C33 H33A 108.4
C34 C33 H33B 108.4
C13A C18A N3 126.7(8)
C13A C18A C17A 120.0
C17A C18A N3 112.6(8)
C18A C13A H13A 120.0
C14A C13A C18A 120.0
C14A C13A H13A 120.0
C13A C14A C12A 117.1(8)
C15A C14A C13A 120.0
C15A C14A C12A 122.5(8)
C14A C15A H15A 120.0
C16A C15A C14A 120.0
C16A C15A H15A 120.0
C15A C16A C11A 120.5(11)
C15A C16A C17A 120.0
C17A C16A C11A 119.5(11)
C18A C17A H17A 120.0
C16A C17A C18A 120.0
C16A C17A H17A 120.0
C43 C44 H44A 109.5
C43 C44 H44B 109.5
C43 C44 H44C 109.5
H44A C44 H44B 109.5
H44A C44 H44C 109.5
H44B C44 H44C 109.5
F4 C3 F5 102.2(8)
F4 C3 F6 115.3(9)
F4 C3 C5 115.5(8)
F5 C3 C5 111.8(8)
F6 C3 F5 94.4(8)
F6 C3 C5 114.6(8)
C33 C34 H34A 111.1
C33 C34 H34B 111.1
C33 C34 H34C 105.7
C33 C34 H34D 105.7
C33 C34 C35 103.3(9)
C33 C34 C35A 126.3(16)
H34A C34 H34B 109.1
H34C C34 H34D 106.2
C35 C34 H34A 111.1
C35 C34 H34B 111.1
C35A C34 H34C 105.7
C35A C34 H34D 105.7
C23 C24 H24A 109.5
C23 C24 H24B 109.5
C23 C24 H24C 109.5
H24A C24 H24B 109.5
H24A C24 H24C 109.5
H24B C24 H24C 109.5
C34 C35 H35A 110.4
C34 C35 H35B 110.4
H35A C35 H35B 108.6
C36 C35 C34 106.4(11)
C36 C35 H35A 110.4
C36 C35 H35B 110.4
C39 C40 H40A 109.5
C39 C40 H40B 109.5
C39 C40 H40C 109.5
H40A C40 H40B 109.5
H40A C40 H40C 109.5
H40B C40 H40C 109.5
C35 C36 H36A 109.5
C35 C36 H36B 109.5
C35 C36 H36C 109.5
H36A C36 H36B 109.5
H36A C36 H36C 109.5
H36B C36 H36C 109.5
F11A C12A C14A 112.5(10)
F11A C12A F12A 107.3(9)
F12A C12A C14A 115.9(11)
F10A C12A C14A 103.2(11)
F10A C12A F11A 109.0(9)
F10A C12A F12A 108.8(9)
H27A C27A H27B 108.0
C26 C27A H27A 109.5
C26 C27A H27B 109.5
C28A C27A H27A 109.5
C28A C27A H27B 109.5
C28A C27A C26 110.9(16)
C27A C26 H26A 105.9
C27A C26 H26B 105.9
H26A C26 H26B 106.2
H26C C26 H26D 110.0
C25 C26 C27A 125.8(9)
C25 C26 H26A 105.9
C25 C26 H26B 105.9
C25 C26 H26C 112.4
C25 C26 H26D 112.4
C25 C26 C27B 96.7(9)
C27B C26 H26C 112.4
C27B C26 H26D 112.4
C27A C28A H28A 109.5
C27A C28A H28B 109.5
C27A C28A H28C 109.5
H28A C28A H28B 109.5
H28A C28A H28C 109.5
H28B C28A H28C 109.5
N5 C25 H25A 108.3
N5 C25 H25B 108.3
C26 C25 N5 115.8(6)
C26 C25 H25A 108.3
C26 C25 H25B 108.3
H25A C25 H25B 107.4
C26 C27B H27C 111.3
C26 C27B H27D 111.3
H27C C27B H27D 109.2
C28B C27B C26 102.2(15)
C28B C27B H27C 111.3
C28B C27B H27D 111.3
C27B C28B H28D 109.5
C27B C28B H28E 109.5
C27B C28B H28F 109.5
H28D C28B H28E 109.5
H28D C28B H28F 109.5
H28E C28B H28F 109.5
C34 C35A H35C 109.3
C34 C35A H35D 109.3
H35C C35A H35D 107.9
C36A C35A C34 112(2)
C36A C35A H35C 109.3
C36A C35A H35D 109.3
C35A C36A H36D 109.5
C35A C36A H36E 109.5
C35A C36A H36F 109.5
H36D C36A H36E 109.5
H36D C36A H36F 109.5
H36E C36A H36F 109.5
C13B C14B C15B 120.0
C13B C14B C12B 121.5(13)
C15B C14B C12B 117.6(13)
C14B C13B H13B 120.0
C18B C13B C14B 120.0
C18B C13B H13B 120.0
N3 C18B C13B 119.8(13)
N3 C18B C17B 119.7(13)
C13B C18B C17B 120.0
C18B C17B H17B 120.0
C18B C17B C16B 120.0
C16B C17B H17B 120.0
C17B C16B C11B 119.3(19)
C15B C16B C17B 120.0
C15B C16B C11B 120.6(19)
C14B C15B H15B 120.0
C16B C15B C14B 120.0
C16B C15B H15B 120.0
F7B C11B C16B 123(2)
F9B C11B C16B 115(2)
F9B C11B F7B 93.4(18)
F8B C11B C16B 116(2)
F8B C11B F7B 102(2)
F8B C11B F9B 104(2)
F10B C12B C14B 120.3(17)
F10B C12B F12B 101.7(15)
F12B C12B C14B 117.8(16)
F11B C12B C14B 99.3(15)
F11B C12B F10B 105.1(16)
F11B C12B F12B 112.4(18)

loop_
_geom_bond_atom_site_label_1
_geom_bond_atom_site_label_2
_geom_bond_distance
S001 O5 1.457(4)
S001 O4 1.457(4)
S001 O6 1.447(4)
S001 C20 1.806(6)
S1 C9 1.679(5)
S2 O3 1.453(5)
S2 O1 1.449(4)
S2 O2 1.452(4)
S2 C10 1.794(6)
S3 C19 1.662(6)
N1 H1 0.8800
N1 C9 1.354(6)
N1 C8 1.416(7)
N6 C45 1.528(6)
N6 C41 1.519(7)
N6 C49 1.521(6)
N6 C37 1.524(7)
N4 H4 0.8800
N4 C20 1.422(7)
N4 C19 1.352(7)
N2 H2 0.8800
N2 C9 1.350(6)
N2 C10 1.443(6)
N3 H3A 0.8800
N3 H3B 0.8800
N3 C19 1.371(7)
N3 C18A 1.449(10)
N3 C18B 1.348(15)
O8 H8A 0.8499
O8 H8B 0.8504
F7A C11A 1.345(13)
O7 H7A 0.8495
O7 H7B 0.8512
N5 C29 1.521(7)
N5 C21 1.525(8)
N5 C33 1.514(9)
N5 C25 1.539(10)
C10 H10A 0.9900
C10 H10B 0.9900
C45 H45A 0.9900
C45 H45B 0.9900
C45 C46 1.503(7)
C41 H41A 0.9900
C41 H41B 0.9900
C41 C42 1.516(7)
C8 C6 1.377(8)
C8 C7 1.391(8)
C49 H49A 0.9900
C49 H49B 0.9900
C49 C50 1.508(8)
C20 H20A 0.9900
C20 H20B 0.9900
C42 H42A 0.9900
C42 H42B 0.9900
C42 C43 1.524(7)
C29 H29A 0.9900
C29 H29B 0.9900
C29 C30 1.512(8)
C50 H50A 0.9900
C50 H50B 0.9900
C50 C51 1.519(7)
C47 H47A 0.9900
C47 H47B 0.9900
C47 C46 1.506(6)
C47 C48 1.500(7)
F4 C3 1.280(9)
C6 H6 0.9500
C6 C4 1.391(9)
C37 H37A 0.9900
C37 H37B 0.9900
C37 C38 1.496(9)
C46 H46A 0.9900
C46 H46B 0.9900
C52 H52A 0.9800
C52 H52B 0.9800
C52 H52C 0.9800
C52 C51 1.506(8)
F8A C11A 1.331(12)
C30 H30A 0.9900
C30 H30B 0.9900
C30 C31 1.514(7)
C7 H7 0.9500
C7 C5 1.385(9)
F5 C3 1.360(10)
C31 H31A 0.9900
C31 H31B 0.9900
C31 C32 1.521(8)
C21 H21A 0.9900
C21 H21B 0.9900
C21 C22 1.511(9)
C51 H51A 0.9900
C51 H51B 0.9900
C48 H48A 0.9800
C48 H48B 0.9800
C48 H48C 0.9800
F1 C2 1.350(10)
F3 C2 1.327(10)
F9A C11A 1.369(12)
C32 H32A 0.9800
C32 H32B 0.9800
C32 H32C 0.9800
F6 C3 1.347(10)
C4 C1 1.392(11)
C4 C2 1.485(10)
C43 H43A 0.9900
C43 H43B 0.9900
C43 C44 1.518(9)
C5 C1 1.383(11)
C5 C3 1.487(10)
C11A C16A 1.477(14)
C1 H1A 0.9500
F2 C2 1.277(9)
C22 H22A 0.9900
C22 H22B 0.9900
C22 C23 1.521(11)
C38 H38A 0.9900
C38 H38B 0.9900
C38 C39 1.509(9)
C39 H39A 0.9900
C39 H39B 0.9900
C39 C40 1.467(13)
C23 H23A 0.9900
C23 H23B 0.9900
C23 C24 1.519(10)
C33 H33A 0.9900
C33 H33B 0.9900
C33 C34 1.497(14)
C18A C13A 1.3900
C18A C17A 1.3900
C13A H13A 0.9500
C13A C14A 1.3900
C14A C15A 1.3900
C14A C12A 1.490(13)
C15A H15A 0.9500
C15A C16A 1.3900
C16A C17A 1.3900
C17A H17A 0.9500
C44 H44A 0.9800
C44 H44B 0.9800
C44 H44C 0.9800
C34 H34A 0.9900
C34 H34B 0.9900
C34 H34C 0.9900
C34 H34D 0.9900
C34 C35 1.555(13)
C34 C35A 1.60(2)
C24 H24A 0.9800
C24 H24B 0.9800
C24 H24C 0.9800
C35 H35A 0.9900
C35 H35B 0.9900
C35 C36 1.493(18)
C40 H40A 0.9800
C40 H40B 0.9800
C40 H40C 0.9800
C36 H36A 0.9800
C36 H36B 0.9800
C36 H36C 0.9800
F11A C12A 1.359(12)
F12A C12A 1.362(12)
F10A C12A 1.334(12)
C27A H27A 0.9900
C27A H27B 0.9900
C27A C26 1.60(2)
C27A C28A 1.44(2)
C26 H26A 0.9900
C26 H26B 0.9900
C26 H26C 0.9900
C26 H26D 0.9900
C26 C25 1.475(12)
C26 C27B 1.580(17)
C28A H28A 0.9800
C28A H28B 0.9800
C28A H28C 0.9800
C25 H25A 0.9900
C25 H25B 0.9900
C27B H27C 0.9900
C27B H27D 0.9900
C27B C28B 1.55(3)
C28B H28D 0.9800
C28B H28E 0.9800
C28B H28F 0.9800
C35A H35C 0.9900
C35A H35D 0.9900
C35A C36A 1.48(2)
C36A H36D 0.9800
C36A H36E 0.9800
C36A H36F 0.9800
C14B C13B 1.3900
C14B C15B 1.3900
C14B C12B 1.504(16)
C13B H13B 0.9500
C13B C18B 1.3900
C18B C17B 1.3900
C17B H17B 0.9500
C17B C16B 1.3900
C16B C15B 1.3900
C16B C11B 1.43(3)
C15B H15B 0.9500
C11B F7B 1.37(3)
C11B F9B 1.33(3)
C11B F8B 1.29(3)
F10B C12B 1.285(17)
F12B C12B 1.339(17)
F11B C12B 1.261(18)

loop_
_geom_hbond_atom_site_label_D
_geom_hbond_atom_site_label_H
_geom_hbond_atom_site_label_A
_geom_hbond_distance_DH
_geom_hbond_distance_HA
_geom_hbond_distance_DA
_geom_hbond_angle_DHA
N1 H1 O4 0.88 1.96 2.824(5) 165.5
N4 H4 O3 0.88 1.96 2.836(7) 173.7
N2 H2 O5 0.88 1.94 2.817(5) 173.4

loop_
_geom_torsion_atom_site_label_1
_geom_torsion_atom_site_label_2
_geom_torsion_atom_site_label_3
_geom_torsion_atom_site_label_4
_geom_torsion
O5 S001 C20 N4 -59.4(5)
O4 S001 C20 N4 59.8(5)
O3 S2 C10 N2 -59.3(4)
O1 S2 C10 N2 60.0(4)
O6 S001 C20 N4 -179.3(4)
N1 C8 C6 C4 -179.4(7)
N1 C8 C7 C5 -180.0(7)
N6 C45 C46 C47 178.1(4)
N6 C41 C42 C43 -177.6(5)
N6 C49 C50 C51 179.9(4)
N6 C37 C38 C39 176.0(6)
O2 S2 C10 N2 -178.8(4)
N3 C18A C13A C14A -170.0(14)
N3 C18A C17A C16A 171.3(12)
N3 C18B C17B C16B -172(2)
F7A C11A C16A C15A 115.0(11)
F7A C11A C16A C17A -65.2(13)
N5 C29 C30 C31 173.0(5)
N5 C21 C22 C23 168.8(7)
N5 C33 C34 C35 175.0(7)
N5 C33 C34 C35A -157.2(15)
C9 N1 C8 C6 -131.3(6)
C9 N1 C8 C7 51.8(8)
C9 N2 C10 S2 -98.0(5)
C10 N2 C9 S1 -11.3(7)
C10 N2 C9 N1 171.3(5)
C45 N6 C41 C42 60.0(6)
C45 N6 C49 C50 -58.2(6)
C45 N6 C37 C38 -175.0(6)
C41 N6 C45 C46 57.9(6)
C41 N6 C49 C50 -179.4(4)
C41 N6 C37 C38 -55.2(7)
C41 C42 C43 C44 -173.6(7)
C8 N1 C9 S1 -0.9(7)
C8 N1 C9 N2 176.4(5)
C8 C6 C4 C1 -0.3(13)
C8 C6 C4 C2 -178.2(8)
C8 C7 C5 C1 -1.1(13)
C8 C7 C5 C3 -179.4(8)
C49 N6 C45 C46 -60.6(6)
C49 N6 C41 C42 -178.0(5)
C49 N6 C37 C38 63.1(7)
C49 C50 C51 C52 179.1(5)
C20 N4 C19 S3 -6.9(8)
C20 N4 C19 N3 173.2(5)
C29 N5 C21 C22 -178.7(7)
C29 N5 C33 C34 65.3(8)
C29 N5 C25 C26 -51.8(7)
C29 C30 C31 C32 171.9(5)
C6 C8 C7 C5 3.3(10)
C6 C4 C1 C5 2.4(15)
C6 C4 C2 F1 70.7(13)
C6 C4 C2 F3 -41.0(14)
C6 C4 C2 F2 -172.0(10)
C19 N4 C20 S001 -100.7(6)
C19 N3 C18A C13A -30.0(15)
C19 N3 C18A C17A 159.4(7)
C19 N3 C18B C13B -21(2)
C19 N3 C18B C17B 151.0(11)
C37 N6 C45 C46 177.5(5)
C37 N6 C41 C42 -56.3(6)
C37 N6 C49 C50 59.7(6)
C37 C38 C39 C40 -174.3(10)
F8A C11A C16A C15A -6.2(15)
F8A C11A C16A C17A 173.6(10)
C7 C8 C6 C4 -2.6(10)
C7 C5 C1 C4 -1.7(15)
C7 C5 C3 F4 -175.5(9)
C7 C5 C3 F5 -59.2(12)
C7 C5 C3 F6 46.7(13)
C21 N5 C29 C30 -178.6(5)
C21 N5 C33 C34 -53.1(9)
C21 N5 C25 C26 65.8(7)
C21 C22 C23 C24 172.7(9)
C48 C47 C46 C45 179.4(5)
F9A C11A C16A C15A -128.1(11)
F9A C11A C16A C17A 51.6(14)
C11A C16A C17A C18A -179.7(15)
C1 C4 C2 F1 -107.1(11)
C1 C4 C2 F3 141.1(10)
C1 C4 C2 F2 10.1(17)
C1 C5 C3 F4 6.2(15)
C1 C5 C3 F5 122.5(10)
C1 C5 C3 F6 -131.6(10)
C2 C4 C1 C5 -179.7(10)
C33 N5 C29 C30 59.7(8)
C33 N5 C21 C22 -56.7(9)
C33 N5 C25 C26 -173.1(6)
C33 C34 C35 C36 179.9(10)
C33 C34 C35A C36A -65(3)
C18A N3 C19 S3 -0.8(11)
C18A N3 C19 N4 179.1(9)
C18A N3 C18B C13B -77(5)
C18A N3 C18B C17B 95(6)
C18A C13A C14A C15A 0.0
C18A C13A C14A C12A 172.9(12)
C13A C18A C17A C16A 0.0
C13A C14A C15A C16A 0.0
C13A C14A C12A F11A -128.3(10)
C13A C14A C12A F12A -4.4(14)
C13A C14A C12A F10A 114.4(10)
C14A C15A C16A C11A 179.7(15)
C14A C15A C16A C17A 0.0
C15A C14A C12A F11A 44.4(14)
C15A C14A C12A F12A 168.3(9)
C15A C14A C12A F10A -72.9(12)
C15A C16A C17A C18A 0.0
C17A C18A C13A C14A 0.0
C3 C5 C1 C4 176.5(10)
C35 C34 C35A C36A -10.6(18)
C12A C14A C15A C16A -172.5(13)
C27A C26 C25 N5 -169.2(8)
C27A C26 C27B C28B 5.3(15)
C28A C27A C26 C25 -44.0(16)
C28A C27A C26 C27B -21.1(15)
C25 N5 C29 C30 -57.7(7)
C25 N5 C21 C22 61.0(8)
C25 N5 C33 C34 -174.3(7)
C25 C26 C27B C28B 166.9(11)
C27B C26 C25 N5 179.2(7)
C35A C34 C35 C36 42(3)
C14B C13B C18B N3 172(2)
C14B C13B C18B C17B 0.0
C13B C14B C15B C16B 0.0
C13B C14B C12B F10B 179.9(18)
C13B C14B C12B F12B 55(2)
C13B C14B C12B F11B -66.5(19)
C13B C18B C17B C16B 0.0
C18B N3 C19 S3 -14.2(17)
C18B N3 C19 N4 165.7(15)
C18B N3 C18A C13A 103(6)
C18B N3 C18A C17A -68(5)
C18B C17B C16B C15B 0.0
C18B C17B C16B C11B -178(2)
C17B C16B C15B C14B 0.0
C17B C16B C11B F7B -33(3)
C17B C16B C11B F9B 79(2)
C17B C16B C11B F8B -159(2)
C15B C14B C13B C18B 0.0
C15B C14B C12B F10B 11(2)
C15B C14B C12B F12B -114.0(18)
C15B C14B C12B F11B 124.5(15)
C15B C16B C11B F7B 150(2)
C15B C16B C11B F9B -98(2)
C15B C16B C11B F8B 24(3)
C11B C16B C15B C14B 178(2)
C12B C14B C13B C18B -168.7(18)
C12B C14B C15B C16B 169.1(17)
